data_1556200
loop_
_publ_author_name
'Molander, Gary A.'
'Cavalcanti, Livia N.'

_publ_section_title
;
 Synthesis of trifluoromethylated isoxazolidines: 1,3-dipolar
 cycloaddition of nitrosoarenes, (trifluoromethyl)diazomethane, and
 alkenes.
;
_journal_issue 12
_journal_name_full 'Organic letters'
_journal_page_first 3166
_journal_page_last 3169
_journal_paper_doi 10.1021/ol401402d
_journal_volume 15
_journal_year 2013
_chemical_formula_sum 'C23 H18 F3 N O2'
_chemical_formula_weight 397.38
_space_group_IT_number 14
_space_group_name_Hall '-P 2ybc'
_space_group_name_H-M_alt 'P 1 21/c 1'
_symmetry_cell_setting monoclinic
_symmetry_Int_Tables_number 14
_symmetry_space_group_name_H-M 'P 1 21/c 1'
_atom_sites_solution_hydrogens geom
_atom_sites_solution_primary direct
_audit_creation_method SHELXL-97
_cell_angle_alpha 90.00
_cell_angle_beta 90.583(2)
_cell_angle_gamma 90.00
_cell_formula_units_Z 8
_cell_length_a 20.4457(8)
_cell_length_b 19.4232(8)
_cell_length_c 9.4746(4)
_cell_measurement_temperature 100(1)
_cell_volume 3762.4(3)
_computing_data_collection 'Bruker APEX2'
_computing_data_reduction 'Bruker SAINT'
_computing_structure_refinement 'SHELXL-97 (Sheldrick, 2008)'
_computing_structure_solution 'SHELXS-97 (Sheldrick, 2008)'
_diffrn_ambient_temperature 100(1)
_diffrn_measured_fraction_theta_full 0.998
_diffrn_measured_fraction_theta_max 0.998
_diffrn_measurement_device 'CCD Area Detector'
_diffrn_measurement_device_type 'Bruker APEXII'
_diffrn_measurement_method 'phi and omega scans'
_diffrn_radiation_monochromator graphite
_diffrn_radiation_source 'sealed tube'
_diffrn_radiation_type MoK\a
_diffrn_radiation_wavelength 0.71073
_diffrn_reflns_av_R_equivalents 0.0547
_diffrn_reflns_av_sigmaI/netI 0.0312
_diffrn_reflns_limit_h_max 24
_diffrn_reflns_limit_h_min -24
_diffrn_reflns_limit_k_max 23
_diffrn_reflns_limit_k_min -23
_diffrn_reflns_limit_l_max 11
_diffrn_reflns_limit_l_min -11
_diffrn_reflns_number 69598
_diffrn_reflns_theta_full 25.42
_diffrn_reflns_theta_max 25.42
_diffrn_reflns_theta_min 1.99
_exptl_absorpt_coefficient_mu 0.109
_exptl_absorpt_correction_T_max 0.7452
_exptl_absorpt_correction_T_min 0.6385
_exptl_absorpt_correction_type multi-scan
_exptl_absorpt_process_details '(SADABS; Sheldrick, 2007)'
_exptl_crystal_density_diffrn 1.403
_exptl_crystal_density_method 'not measured'
_exptl_crystal_F_000 1648
_exptl_crystal_size_max 0.48
_exptl_crystal_size_mid 0.04
_exptl_crystal_size_min 0.02
_refine_diff_density_max 0.324
_refine_diff_density_min -0.232
_refine_diff_density_rms 0.054
_refine_ls_extinction_method none
_refine_ls_goodness_of_fit_ref 1.057
_refine_ls_hydrogen_treatment constr
_refine_ls_matrix_type full
_refine_ls_number_parameters 524
_refine_ls_number_reflns 6930
_refine_ls_number_restraints 0
_refine_ls_restrained_S_all 1.057
_refine_ls_R_factor_all 0.0636
_refine_ls_R_factor_gt 0.0447
_refine_ls_shift/su_max 0.000
_refine_ls_shift/su_mean 0.000
_refine_ls_structure_factor_coef Fsqd
_refine_ls_weighting_details 'calc w=1/[\s^2^(Fo^2^)+(0.0554P)^2^+1.9351P] where P=(Fo^2^+2Fc^2^)/3'
_refine_ls_weighting_scheme calc
_refine_ls_wR_factor_gt 0.1044
_refine_ls_wR_factor_ref 0.1137
_reflns_number_gt 5414
_reflns_number_total 6930
_reflns_threshold_expression >2sigma(I)
_cod_data_source_file ol401402d_si_002.cif
_cod_data_source_block shelxl
_cod_depositor_comments
;
The following automatic conversions were performed:

data name '_atom_site_symetry_multiplicity' was replaced with
'_atom_site_symmetry_multiplicity' as specified in the replacement
file
'/home/saulius/struct/COD-crude-data/automatic-downloads/DataCite-retrospective/ACS/depositions/lib/lists/replacement-tags.lst'.

Automatic conversion script
Id: cif_correct_tags 6909 2019-04-08 15:41:33Z antanas 
;
_cod_original_sg_symbol_H-M 'P 21/c     '
_cod_database_code 1556200

loop_
_symmetry_equiv_pos_as_xyz
'x, y, z'
'-x, y+1/2, -z+1/2'
'-x, -y, -z'
'x, -y-1/2, z-1/2'

loop_
_atom_site_label
_atom_site_type_symbol
_atom_site_fract_x
_atom_site_fract_y
_atom_site_fract_z
_atom_site_U_iso_or_equiv
_atom_site_adp_type
_atom_site_occupancy
_atom_site_symmetry_multiplicity
_atom_site_calc_flag
_atom_site_refinement_flags
C1 C 0.09823(9) 0.35577(10) 0.5843(2) 0.0206(4) Uani 1 1 d .
H1 H 0.1011 0.3213 0.5092 0.027 Uiso 1 1 calc R
C2 C 0.16697(9) 0.38260(10) 0.6214(2) 0.0190(4) Uani 1 1 d .
H2 H 0.1705 0.3925 0.7226 0.025 Uiso 1 1 calc R
C3 C 0.16727(9) 0.45019(10) 0.5353(2) 0.0192(4) Uani 1 1 d .
H3 H 0.1746 0.4399 0.4355 0.026 Uiso 1 1 calc R
C4 C 0.06485(10) 0.32490(11) 0.7111(2) 0.0262(5) Uani 1 1 d .
C5 C 0.22017(9) 0.33173(10) 0.5771(2) 0.0197(4) Uani 1 1 d .
C6 C 0.28137(9) 0.32510(10) 0.6612(2) 0.0186(4) Uani 1 1 d .
C7 C 0.32704(10) 0.27671(10) 0.6163(2) 0.0244(4) Uani 1 1 d .
H7 H 0.3184 0.2505 0.5360 0.032 Uiso 1 1 calc R
C8 C 0.38490(10) 0.26730(11) 0.6899(2) 0.0272(5) Uani 1 1 d .
H8 H 0.4150 0.2347 0.6596 0.036 Uiso 1 1 calc R
C9 C 0.39807(10) 0.30642(11) 0.8090(2) 0.0256(5) Uani 1 1 d .
H9 H 0.4370 0.3000 0.8590 0.034 Uiso 1 1 calc R
C10 C 0.35350(10) 0.35493(11) 0.8538(2) 0.0242(4) Uani 1 1 d .
H10 H 0.3628 0.3815 0.9330 0.032 Uiso 1 1 calc R
C11 C 0.29505(9) 0.36423(10) 0.7815(2) 0.0216(4) Uani 1 1 d .
H11 H 0.2649 0.3965 0.8130 0.029 Uiso 1 1 calc R
C12 C 0.21393(9) 0.50579(10) 0.58353(19) 0.0192(4) Uani 1 1 d .
C13 C 0.19152(10) 0.56201(10) 0.6604(2) 0.0231(4) Uani 1 1 d .
H13 H 0.1478 0.5647 0.6858 0.031 Uiso 1 1 calc R
C14 C 0.23464(10) 0.61406(11) 0.6990(2) 0.0271(5) Uani 1 1 d .
H14 H 0.2194 0.6518 0.7492 0.036 Uiso 1 1 calc R
C15 C 0.29982(10) 0.61040(11) 0.6637(2) 0.0269(5) Uani 1 1 d .
H15 H 0.3283 0.6455 0.6900 0.036 Uiso 1 1 calc R
C16 C 0.32265(10) 0.55414(11) 0.5889(2) 0.0253(5) Uani 1 1 d .
H16 H 0.3667 0.5511 0.5660 0.034 Uiso 1 1 calc R
C17 C 0.27967(9) 0.50234(10) 0.5482(2) 0.0220(4) Uani 1 1 d .
H17 H 0.2950 0.4650 0.4968 0.029 Uiso 1 1 calc R
C18 C 0.03297(9) 0.41343(10) 0.3951(2) 0.0203(4) Uani 1 1 d .
C19 C 0.03372(9) 0.47080(10) 0.3090(2) 0.0227(4) Uani 1 1 d .
H19 H 0.0563 0.5101 0.3373 0.030 Uiso 1 1 calc R
C20 C 0.00086(10) 0.46977(11) 0.1803(2) 0.0257(5) Uani 1 1 d .
H20 H 0.0017 0.5085 0.1226 0.034 Uiso 1 1 calc R
C21 C -0.03312(10) 0.41209(11) 0.1368(2) 0.0258(5) Uani 1 1 d .
H21 H -0.0550 0.4118 0.0503 0.034 Uiso 1 1 calc R
C22 C -0.03429(10) 0.35478(11) 0.2229(2) 0.0276(5) Uani 1 1 d .
H22 H -0.0571 0.3157 0.1942 0.037 Uiso 1 1 calc R
C23 C -0.00156(10) 0.35499(11) 0.3523(2) 0.0262(5) Uani 1 1 d .
H23 H -0.0027 0.3163 0.4101 0.035 Uiso 1 1 calc R
N1 N 0.06073(7) 0.41531(8) 0.53361(17) 0.0200(4) Uani 1 1 d .
O1 O 0.10162(6) 0.47421(7) 0.55378(14) 0.0210(3) Uani 1 1 d .
O2 O 0.21118(7) 0.29787(7) 0.47016(15) 0.0277(3) Uani 1 1 d .
F1 F 0.10101(6) 0.27437(6) 0.76820(14) 0.0360(3) Uani 1 1 d .
F2 F 0.00642(6) 0.29813(6) 0.67679(14) 0.0346(3) Uani 1 1 d .
F3 F 0.05399(6) 0.37108(7) 0.81363(12) 0.0327(3) Uani 1 1 d .
C1' C 0.42121(9) 0.58103(10) 0.11061(19) 0.0182(4) Uani 1 1 d .
H1' H 0.4442 0.5428 0.1569 0.024 Uiso 1 1 calc R
C2' C 0.34732(9) 0.56729(10) 0.11170(19) 0.0177(4) Uani 1 1 d .
H2' H 0.3285 0.5734 0.0170 0.024 Uiso 1 1 calc R
C3' C 0.32319(9) 0.62492(10) 0.2123(2) 0.0184(4) Uani 1 1 d .
H3' H 0.3266 0.6090 0.3102 0.024 Uiso 1 1 calc R
C4' C 0.44730(9) 0.59041(10) -0.0371(2) 0.0216(4) Uani 1 1 d .
C5' C 0.33171(9) 0.49559(10) 0.16855(19) 0.0195(4) Uani 1 1 d .
C6' C 0.26896(9) 0.46120(10) 0.13155(19) 0.0191(4) Uani 1 1 d .
C7' C 0.25716(10) 0.39633(10) 0.1887(2) 0.0226(4) Uani 1 1 d .
H7' H 0.2886 0.3758 0.2466 0.030 Uiso 1 1 calc R
C8' C 0.19949(10) 0.36230(11) 0.1604(2) 0.0264(5) Uani 1 1 d .
H8' H 0.1921 0.3191 0.1993 0.035 Uiso 1 1 calc R
C9' C 0.15246(10) 0.39227(11) 0.0742(2) 0.0279(5) Uani 1 1 d .
H9' H 0.1133 0.3694 0.0561 0.037 Uiso 1 1 calc R
C10' C 0.16378(10) 0.45643(11) 0.0147(2) 0.0261(5) Uani 1 1 d .
H10' H 0.1324 0.4762 -0.0442 0.035 Uiso 1 1 calc R
C11' C 0.22172(9) 0.49108(10) 0.0429(2) 0.0220(4) Uani 1 1 d .
H11' H 0.2292 0.5341 0.0029 0.029 Uiso 1 1 calc R
C12' C 0.25579(9) 0.65190(10) 0.1844(2) 0.0197(4) Uani 1 1 d .
C13' C 0.24232(10) 0.69369(11) 0.0681(2) 0.0246(4) Uani 1 1 d .
H13' H 0.2760 0.7070 0.0086 0.033 Uiso 1 1 calc R
C14' C 0.17906(10) 0.71538(11) 0.0410(2) 0.0292(5) Uani 1 1 d .
H14' H 0.1704 0.7439 -0.0359 0.039 Uiso 1 1 calc R
C15' C 0.12846(10) 0.69485(11) 0.1278(2) 0.0287(5) Uani 1 1 d .
H15' H 0.0858 0.7087 0.1081 0.038 Uiso 1 1 calc R
C16' C 0.14158(10) 0.65374(11) 0.2437(2) 0.0275(5) Uani 1 1 d .
H16' H 0.1078 0.6401 0.3024 0.037 Uiso 1 1 calc R
C17' C 0.20494(10) 0.63290(11) 0.2723(2) 0.0240(4) Uani 1 1 d .
H17' H 0.2136 0.6059 0.3513 0.032 Uiso 1 1 calc R
C18' C 0.45783(9) 0.63760(10) 0.33278(19) 0.0176(4) Uani 1 1 d .
C19' C 0.43887(9) 0.68433(10) 0.4359(2) 0.0199(4) Uani 1 1 d .
H19' H 0.4071 0.7173 0.4155 0.026 Uiso 1 1 calc R
C20' C 0.46755(10) 0.68158(10) 0.5694(2) 0.0229(4) Uani 1 1 d .
H20' H 0.4547 0.7127 0.6384 0.030 Uiso 1 1 calc R
C21' C 0.51501(10) 0.63305(10) 0.6006(2) 0.0228(4) Uani 1 1 d .
H21' H 0.5340 0.6313 0.6902 0.030 Uiso 1 1 calc R
C22' C 0.53407(10) 0.58705(10) 0.4972(2) 0.0232(4) Uani 1 1 d .
H22' H 0.5661 0.5544 0.5176 0.031 Uiso 1 1 calc R
C23' C 0.50577(9) 0.58917(10) 0.3633(2) 0.0206(4) Uani 1 1 d .
H23' H 0.5189 0.5582 0.2943 0.027 Uiso 1 1 calc R
N1' N 0.43289(7) 0.64475(8) 0.19059(16) 0.0180(3) Uani 1 1 d .
O1' O 0.37042(6) 0.67893(7) 0.18888(13) 0.0193(3) Uani 1 1 d .
O2' O 0.37092(7) 0.46810(7) 0.24846(15) 0.0275(3) Uani 1 1 d .
F1' F 0.43404(6) 0.53434(6) -0.11603(12) 0.0297(3) Uani 1 1 d .
F2' F 0.51206(5) 0.59884(7) -0.03684(12) 0.0316(3) Uani 1 1 d .
F3' F 0.42100(6) 0.64444(6) -0.10427(11) 0.0275(3) Uani 1 1 d .

loop_
_atom_site_aniso_label
_atom_site_aniso_U_11
_atom_site_aniso_U_22
_atom_site_aniso_U_33
_atom_site_aniso_U_23
_atom_site_aniso_U_13
_atom_site_aniso_U_12
C1 0.0196(10) 0.0208(10) 0.0216(10) 0.0012(8) 0.0015(8) 0.0025(8)
C2 0.0191(10) 0.0207(10) 0.0171(10) -0.0001(8) 0.0017(8) 0.0007(8)
C3 0.0181(9) 0.0231(10) 0.0165(10) 0.0007(8) 0.0013(8) 0.0021(8)
C4 0.0193(10) 0.0263(11) 0.0330(12) 0.0066(9) 0.0017(9) 0.0038(9)
C5 0.0224(10) 0.0186(10) 0.0182(10) 0.0022(8) 0.0041(8) 0.0001(8)
C6 0.0190(10) 0.0187(10) 0.0182(10) 0.0033(8) 0.0044(8) -0.0012(8)
C7 0.0255(11) 0.0237(11) 0.0241(11) -0.0024(9) 0.0016(8) 0.0022(8)
C8 0.0213(10) 0.0267(12) 0.0338(12) 0.0001(9) 0.0043(9) 0.0061(9)
C9 0.0193(10) 0.0329(12) 0.0247(11) 0.0066(9) -0.0007(8) 0.0008(9)
C10 0.0247(10) 0.0287(11) 0.0192(10) -0.0003(9) 0.0025(8) -0.0015(9)
C11 0.0216(10) 0.0227(11) 0.0206(10) -0.0004(8) 0.0039(8) 0.0012(8)
C12 0.0248(10) 0.0202(10) 0.0126(9) 0.0039(8) 0.0009(8) -0.0006(8)
C13 0.0246(10) 0.0256(11) 0.0192(10) 0.0003(8) 0.0041(8) 0.0002(9)
C14 0.0349(12) 0.0245(11) 0.0220(11) -0.0036(9) 0.0001(9) -0.0020(9)
C15 0.0314(12) 0.0265(11) 0.0228(11) 0.0024(9) -0.0053(9) -0.0075(9)
C16 0.0218(10) 0.0309(12) 0.0230(11) 0.0052(9) 0.0003(8) -0.0026(9)
C17 0.0246(10) 0.0221(11) 0.0192(10) 0.0030(8) 0.0014(8) 0.0022(8)
C18 0.0165(9) 0.0221(11) 0.0223(10) -0.0024(8) 0.0011(8) 0.0043(8)
C19 0.0228(10) 0.0215(11) 0.0240(11) -0.0031(8) 0.0020(8) 0.0018(8)
C20 0.0305(11) 0.0244(11) 0.0223(11) 0.0024(9) 0.0022(9) 0.0038(9)
C21 0.0244(11) 0.0300(12) 0.0230(11) -0.0042(9) -0.0011(8) 0.0063(9)
C22 0.0230(11) 0.0251(11) 0.0347(12) -0.0041(9) -0.0066(9) 0.0014(9)
C23 0.0261(11) 0.0220(11) 0.0305(12) 0.0038(9) -0.0032(9) 0.0012(9)
N1 0.0186(8) 0.0178(9) 0.0237(9) 0.0005(7) -0.0015(7) -0.0006(7)
O1 0.0188(7) 0.0184(7) 0.0258(7) -0.0013(6) -0.0008(6) 0.0007(5)
O2 0.0303(8) 0.0303(8) 0.0225(8) -0.0073(6) -0.0022(6) 0.0060(6)
F1 0.0271(7) 0.0363(7) 0.0446(8) 0.0202(6) 0.0042(6) 0.0047(5)
F2 0.0219(6) 0.0355(7) 0.0464(8) 0.0112(6) 0.0036(5) -0.0062(5)
F3 0.0329(7) 0.0413(8) 0.0239(6) 0.0030(6) 0.0081(5) 0.0032(6)
C1' 0.0221(10) 0.0197(10) 0.0129(9) 0.0007(7) 0.0008(7) 0.0007(8)
C2' 0.0204(10) 0.0193(10) 0.0135(9) 0.0002(8) -0.0004(7) 0.0013(8)
C3' 0.0217(10) 0.0189(10) 0.0146(9) 0.0014(8) 0.0006(8) -0.0007(8)
C4' 0.0224(10) 0.0254(11) 0.0171(10) -0.0012(8) 0.0010(8) -0.0004(8)
C5' 0.0221(10) 0.0221(10) 0.0142(9) -0.0019(8) 0.0021(8) 0.0035(8)
C6' 0.0215(10) 0.0204(10) 0.0153(9) -0.0035(8) 0.0039(8) 0.0016(8)
C7' 0.0278(11) 0.0239(11) 0.0161(10) -0.0022(8) 0.0034(8) 0.0017(9)
C8' 0.0335(12) 0.0241(11) 0.0216(11) -0.0028(9) 0.0058(9) -0.0050(9)
C9' 0.0241(11) 0.0324(12) 0.0274(11) -0.0076(9) 0.0049(9) -0.0054(9)
C10' 0.0236(10) 0.0301(12) 0.0246(11) -0.0033(9) -0.0012(8) 0.0023(9)
C11' 0.0240(10) 0.0213(11) 0.0208(10) -0.0017(8) 0.0016(8) 0.0015(8)
C12' 0.0238(10) 0.0185(10) 0.0168(10) -0.0056(8) -0.0011(8) 0.0014(8)
C13' 0.0257(11) 0.0277(11) 0.0206(10) 0.0021(9) 0.0016(8) 0.0019(9)
C14' 0.0329(12) 0.0295(12) 0.0251(11) 0.0022(9) -0.0065(9) 0.0061(9)
C15' 0.0241(11) 0.0304(12) 0.0314(12) -0.0081(10) -0.0057(9) 0.0080(9)
C16' 0.0229(11) 0.0313(12) 0.0284(11) -0.0044(9) 0.0044(9) 0.0023(9)
C17' 0.0272(11) 0.0253(11) 0.0197(10) -0.0013(8) 0.0026(8) 0.0035(9)
C18' 0.0184(9) 0.0206(10) 0.0137(9) 0.0015(8) 0.0012(7) -0.0041(8)
C19' 0.0192(10) 0.0196(10) 0.0209(10) -0.0002(8) 0.0018(8) -0.0015(8)
C20' 0.0284(11) 0.0229(11) 0.0174(10) -0.0054(8) 0.0045(8) -0.0047(9)
C21' 0.0250(10) 0.0276(11) 0.0157(10) 0.0010(8) -0.0016(8) -0.0043(9)
C22' 0.0250(10) 0.0250(11) 0.0194(10) 0.0015(8) -0.0024(8) 0.0009(8)
C23' 0.0230(10) 0.0225(11) 0.0164(10) -0.0023(8) 0.0014(8) 0.0010(8)
N1' 0.0188(8) 0.0210(8) 0.0141(8) -0.0001(6) -0.0003(6) 0.0013(6)
O1' 0.0189(7) 0.0186(7) 0.0205(7) 0.0014(5) -0.0004(5) 0.0013(5)
O2' 0.0268(8) 0.0279(8) 0.0275(8) 0.0074(6) -0.0058(6) -0.0009(6)
F1' 0.0368(7) 0.0335(7) 0.0187(6) -0.0085(5) 0.0036(5) 0.0004(5)
F2' 0.0222(6) 0.0526(8) 0.0203(6) -0.0002(6) 0.0056(5) -0.0035(6)
F3' 0.0351(7) 0.0318(7) 0.0158(6) 0.0057(5) 0.0011(5) 0.0005(5)

loop_
_atom_type_symbol
_atom_type_description
_atom_type_scat_dispersion_real
_atom_type_scat_dispersion_imag
_atom_type_scat_source
C C 0.0033 0.0016 'International Tables Vol C Tables 4.2.6.8 and 6.1.1.4'
H H 0.0000 0.0000 'International Tables Vol C Tables 4.2.6.8 and 6.1.1.4'
N N 0.0061 0.0033 'International Tables Vol C Tables 4.2.6.8 and 6.1.1.4'
O O 0.0106 0.0060 'International Tables Vol C Tables 4.2.6.8 and 6.1.1.4'
F F 0.0171 0.0103 'International Tables Vol C Tables 4.2.6.8 and 6.1.1.4'

loop_
_geom_angle_atom_site_label_1
_geom_angle_atom_site_label_2
_geom_angle_atom_site_label_3
_geom_angle
N1 C1 C4 109.54(15)
N1 C1 C2 106.35(15)
C4 C1 C2 111.83(16)
C5 C2 C1 111.66(16)
C5 C2 C3 113.38(15)
C1 C2 C3 100.13(14)
O1 C3 C12 108.67(15)
O1 C3 C2 101.74(14)
C12 C3 C2 117.01(16)
F1 C4 F2 107.50(16)
F1 C4 F3 107.00(17)
F2 C4 F3 106.35(16)
F1 C4 C1 111.08(16)
F2 C4 C1 111.68(17)
F3 C4 C1 112.92(17)
O2 C5 C6 121.26(17)
O2 C5 C2 118.29(17)
C6 C5 C2 120.44(16)
C7 C6 C11 119.14(18)
C7 C6 C5 117.30(17)
C11 C6 C5 123.56(17)
C8 C7 C6 120.56(19)
C7 C8 C9 119.88(19)
C10 C9 C8 120.09(19)
C9 C10 C11 120.45(19)
C10 C11 C6 119.87(18)
C17 C12 C13 119.20(18)
C17 C12 C3 120.17(17)
C13 C12 C3 120.61(17)
C14 C13 C12 119.83(19)
C15 C14 C13 120.8(2)
C14 C15 C16 119.73(19)
C15 C16 C17 119.86(19)
C16 C17 C12 120.62(19)
C19 C18 C23 119.59(18)
C19 C18 N1 121.10(17)
C23 C18 N1 118.95(17)
C18 C19 C20 119.97(19)
C21 C20 C19 120.84(19)
C20 C21 C22 119.36(19)
C21 C22 C23 120.49(19)
C22 C23 C18 119.74(19)
C18 N1 O1 111.77(14)
C18 N1 C1 118.92(15)
O1 N1 C1 106.53(13)
N1 O1 C3 105.69(13)
N1' C1' C4' 108.57(15)
N1' C1' C2' 107.33(14)
C4' C1' C2' 112.54(15)
C5' C2' C1' 111.73(15)
C5' C2' C3' 111.81(15)
C1' C2' C3' 101.40(14)
O1' C3' C12' 109.56(15)
O1' C3' C2' 102.25(14)
C12' C3' C2' 116.24(15)
F2' C4' F3' 107.40(15)
F2' C4' F1' 107.13(15)
F3' C4' F1' 107.03(15)
F2' C4' C1' 111.83(15)
F3' C4' C1' 112.98(16)
F1' C4' C1' 110.18(16)
O2' C5' C6' 120.67(18)
O2' C5' C2' 118.64(17)
C6' C5' C2' 120.65(16)
C7' C6' C11' 119.15(18)
C7' C6' C5' 117.88(17)
C11' C6' C5' 122.97(18)
C8' C7' C6' 120.68(19)
C7' C8' C9' 120.1(2)
C8' C9' C10' 119.97(19)
C11' C10' C9' 120.2(2)
C10' C11' C6' 119.82(19)
C17' C12' C13' 119.07(18)
C17' C12' C3' 119.69(18)
C13' C12' C3' 121.19(17)
C14' C13' C12' 120.09(19)
C13' C14' C15' 120.3(2)
C16' C15' C14' 119.83(19)
C17' C16' C15' 120.0(2)
C16' C17' C12' 120.71(19)
C23' C18' C19' 119.84(18)
C23' C18' N1' 120.15(16)
C19' C18' N1' 119.64(17)
C20' C19' C18' 119.74(18)
C21' C20' C19' 120.63(18)
C20' C21' C22' 119.38(18)
C21' C22' C23' 120.61(19)
C18' C23' C22' 119.80(18)
O1' N1' C18' 111.11(13)
O1' N1' C1' 104.07(13)
C18' N1' C1' 117.04(15)
N1' O1' C3' 104.94(13)

loop_
_geom_bond_atom_site_label_1
_geom_bond_atom_site_label_2
_geom_bond_distance
C1 N1 1.466(2)
C1 C4 1.512(3)
C1 C2 1.536(3)
C2 C5 1.531(3)
C2 C3 1.546(3)
C3 O1 1.433(2)
C3 C12 1.509(3)
C4 F1 1.340(2)
C4 F2 1.340(2)
C4 F3 1.342(2)
C5 O2 1.220(2)
C5 C6 1.482(3)
C6 C7 1.394(3)
C6 C11 1.396(3)
C7 C8 1.379(3)
C8 C9 1.384(3)
C9 C10 1.380(3)
C10 C11 1.383(3)
C12 C17 1.390(3)
C12 C13 1.393(3)
C13 C14 1.388(3)
C14 C15 1.379(3)
C15 C16 1.386(3)
C16 C17 1.388(3)
C18 C19 1.381(3)
C18 C23 1.395(3)
C18 N1 1.425(3)
C19 C20 1.386(3)
C20 C21 1.379(3)
C21 C22 1.380(3)
C22 C23 1.391(3)
N1 O1 1.429(2)
C1' N1' 1.469(2)
C1' C4' 1.514(3)
C1' C2' 1.534(3)
C2' C5' 1.528(3)
C2' C3' 1.554(3)
C3' O1' 1.445(2)
C3' C12' 1.495(3)
C4' F2' 1.334(2)
C4' F3' 1.337(2)
C4' F1' 1.347(2)
C5' O2' 1.220(2)
C5' C6' 1.485(3)
C6' C7' 1.393(3)
C6' C11' 1.400(3)
C7' C8' 1.376(3)
C8' C9' 1.384(3)
C9' C10' 1.388(3)
C10' C11' 1.386(3)
C12' C17' 1.389(3)
C12' C13' 1.394(3)
C13' C14' 1.382(3)
C14' C15' 1.387(3)
C15' C16' 1.381(3)
C16' C17' 1.381(3)
C18' C23' 1.387(3)
C18' C19' 1.391(3)
C18' N1' 1.442(2)
C19' C20' 1.390(3)
C20' C21' 1.383(3)
C21' C22' 1.384(3)
C22' C23' 1.390(3)
N1' O1' 1.4394(19)
